data_2007421
loop_
_publ_author_name
'R.V. Krishnakumar'
'S. Natarajan'
'V. Vijayabaskar'
'S. Perumal'

_publ_section_title
;
 Racemic 1-Acetyl-5-phenyl-3-styryl-2-pyrazoline
;
_journal_issue 7
_journal_name_full 'Acta Crystallographica Section C'
_journal_page_first 976
_journal_page_last 978
_journal_paper_doi 10.1107/S0108270198000146
_journal_volume 54
_journal_year 1998
_chemical_formula_moiety 'C19 H18 N2 O'
_chemical_formula_sum 'C19 H18 N2 O'
_chemical_formula_weight 290.35
_chemical_melting_point 126
_chemical_name_systematic
;
 ?
;
_space_group_IT_number 14
_symmetry_cell_setting monoclinic
_symmetry_space_group_name_Hall '-P 2yab'
_symmetry_space_group_name_H-M 'P 1 21/a 1'
_audit_creation_method SHELXL
_cell_angle_alpha 90.00
_cell_angle_beta 107.700(10)
_cell_angle_gamma 90.00
_cell_formula_units_Z 8
_cell_length_a 12.704(2)
_cell_length_b 15.788(4)
_cell_length_c 16.676(2)
_cell_measurement_reflns_used 25
_cell_measurement_temperature 293(2)
_cell_measurement_theta_max 13.52
_cell_measurement_theta_min 7.92
_cell_volume 3186.4(10)
_computing_cell_refinement 'CAD-4 Software'
_computing_data_collection 'CAD-4 Software (Enraf-Nonius, 1989)'
_computing_data_reduction 'SDP (Enraf-Nonius, 1985)'
_computing_molecular_graphics 'ORTEPII (Johnson, 1976)'
_computing_publication_material SHELXL93
_computing_structure_refinement 'SHELXL93 (Sheldrick, 1993)'
_computing_structure_solution 'SHELXS86 (Sheldrick, 1990)'
_diffrn_ambient_temperature 293(2)
_diffrn_measurement_device 'Enraf-Nonius CAD-4'
_diffrn_measurement_method W-20
_diffrn_radiation_monochromator graphite
_diffrn_radiation_source 'fine-focus sealed tube'
_diffrn_radiation_type MoK\a
_diffrn_radiation_wavelength 0.71073
_diffrn_reflns_av_R_equivalents 0.022
_diffrn_reflns_av_sigmaI/netI 0.0394
_diffrn_reflns_limit_h_max 15
_diffrn_reflns_limit_h_min 0
_diffrn_reflns_limit_k_max 18
_diffrn_reflns_limit_k_min 0
_diffrn_reflns_limit_l_max 18
_diffrn_reflns_limit_l_min -19
_diffrn_reflns_number 5855
_diffrn_reflns_theta_max 24.98
_diffrn_reflns_theta_min 2.12
_diffrn_standards_decay_% 0.9
_diffrn_standards_interval_count 200
_diffrn_standards_number 3
_exptl_absorpt_coefficient_mu 0.076
_exptl_absorpt_correction_type none
_exptl_crystal_colour 'pale yellow'
_exptl_crystal_density_diffrn 1.211
_exptl_crystal_density_method 'not measured'
_exptl_crystal_description 'square plate'
_exptl_crystal_F_000 1232
_exptl_crystal_size_max 0.4
_exptl_crystal_size_mid 0.2
_exptl_crystal_size_min 0.2
_refine_diff_density_max 0.125
_refine_diff_density_min -0.149
_refine_ls_extinction_coef 0.0029(3)
_refine_ls_extinction_method SHELXL93_(Sheldrick,_1993)
_refine_ls_goodness_of_fit_all 1.284
_refine_ls_goodness_of_fit_obs 1.547
_refine_ls_hydrogen_treatment 'H atoms refined isotropically'
_refine_ls_matrix_type full
_refine_ls_number_parameters 542
_refine_ls_number_reflns 5581
_refine_ls_number_restraints 0
_refine_ls_restrained_S_all 1.284
_refine_ls_restrained_S_obs 1.547
_refine_ls_R_factor_all 0.118
_refine_ls_R_factor_obs .070
_refine_ls_shift/esd_max 0.001
_refine_ls_shift/esd_mean 0.000
_refine_ls_structure_factor_coef Fsqd
_refine_ls_weighting_details 'w = 1/[\s^2^(Fo^2^)+(0.0284P)^2^+1.4452P] where P = (Fo^2^+2Fc^2^)/3'
_refine_ls_weighting_scheme calc
_refine_ls_wR_factor_all 0.148
_refine_ls_wR_factor_obs .135
_reflns_number_observed 3399
_reflns_number_total 5581
_reflns_observed_criterion I>2\s(I)
_cod_data_source_file de1064.cif
_cod_data_source_block de1064
_cod_depositor_comments
;
The following automatic conversions were performed:

'_refine_ls_weighting_scheme' value 'calc w =
1/[\s^2^(Fo^2^)+(0.0284P)^2^+1.4452P] where P = (Fo^2^+2Fc^2^)/3' was
changed to 'calc'. New tag '_refine_ls_weighting_details' was
created. The value of the new tag was set to 'w =
1/[\s^2^(Fo^2^)+(0.0284P)^2^+1.4452P] where P = (Fo^2^+2Fc^2^)/3'.

Automatic conversion script
Id: cif_fix_values 3143 2015-03-26 13:38:13Z robertas 
;
_cod_original_sg_symbol_H-M 'P 21/a'
_cod_database_code 2007421

loop_
_symmetry_equiv_pos_as_xyz
'x, y, z'
'-x+1/2, y+1/2, -z'
'-x, -y, -z'
'x-1/2, -y-1/2, z'

loop_
_atom_site_aniso_label
_atom_site_aniso_U_11
_atom_site_aniso_U_22
_atom_site_aniso_U_33
_atom_site_aniso_U_12
_atom_site_aniso_U_13
_atom_site_aniso_U_23
O1 .102(2) .074(2) .076(2) -.0126(15) .031(2) .0177(14)
N1 .066(2) .046(2) .062(2) .0003(13) .0238(15) .0071(14)
N2 .064(2) .052(2) .060(2) -.0005(14) .0238(15) .0056(14)
C1 .055(2) .051(2) .056(2) -.001(2) .016(2) -.002(2)
C2 .055(2) .056(2) .066(2) -.007(2) .020(2) -.007(2)
C3 .062(2) .061(2) .047(2) -.003(2) .016(2) -.004(2)
C4 .072(2) .061(2) .057(2) -.003(2) .007(2) .009(2)
C5 .118(4) .053(2) .093(4) .011(3) .033(3) .006(3)
C6 .064(2) .057(2) .058(2) .001(2) .024(2) -.004(2)
C7 .063(2) .053(2) .063(2) .000(2) .023(2) -.005(2)
C8 .069(2) .054(2) .060(2) -.004(2) .025(2) -.007(2)
C9 .125(4) .049(2) .131(4) -.007(2) .081(3) -.010(2)
C10 .144(4) .072(3) .151(5) -.014(3) .108(4) -.013(3)
C11 .127(4) .063(3) .106(3) -.021(3) .065(3) -.003(2)
C12 .119(4) .054(2) .086(3) -.007(2) .047(3) .000(2)
C13 .082(3) .054(2) .068(2) -.002(2) .026(2) -.002(2)
C14 .061(2) .052(2) .046(2) -.008(2) .021(2) -.0045(15)
C15 .060(2) .081(2) .054(2) -.001(2) .023(2) -.001(2)
C16 .066(3) .104(3) .071(3) -.005(2) .014(2) .006(2)
C17 .055(3) .125(4) .102(4) -.010(3) .027(3) -.001(3)
C18 .074(3) .177(5) .094(4) -.023(3) .047(3) -.005(4)
C19 .079(3) .132(4) .057(3) -.016(3) .029(2) -.001(3)
O1' .084(2) .081(2) .084(2) -.0183(14) .034(2) .0172(14)
N1' .055(2) .056(2) .061(2) -.0038(13) .0233(14) .0075(14)
N2' .054(2) .054(2) .063(2) -.0032(13) .0237(14) .0063(14)
C1' .049(2) .053(2) .056(2) .001(2) .015(2) .008(2)
C2' .066(2) .067(2) .062(2) .016(2) .029(2) .019(2)
C3' .048(2) .068(2) .054(2) .000(2) .016(2) .009(2)
C4' .060(2) .062(2) .059(2) -.013(2) .011(2) .010(2)
C5' .088(3) .052(2) .106(4) -.011(2) .037(3) -.003(3)
C6' .046(2) .055(2) .066(2) .003(2) .021(2) .007(2)
C7' .051(2) .052(2) .061(2) .005(2) .017(2) .008(2)
C8' .042(2) .052(2) .063(2) .0042(15) .011(2) .011(2)
C9' .060(2) .055(2) .097(3) .006(2) .038(2) .010(2)
C10' .071(3) .081(3) .122(4) .004(2) .058(3) .011(3)
C11' .067(3) .075(3) .121(4) -.003(2) .044(3) .027(3)
C12' .077(3) .049(2) .110(3) -.004(2) .029(3) .008(2)
C13' .069(2) .051(2) .078(3) -.001(2) .025(2) .006(2)
C14' .054(2) .055(2) .057(2) -.006(2) .020(2) .011(2)
C15' .076(3) .073(3) .075(3) .010(2) .034(2) .014(2)
C16' .124(4) .066(3) .084(3) .006(3) .060(3) .001(2)
C17' .129(4) .071(3) .064(3) -.035(3) .033(3) -.002(2)
C18' .083(3) .104(3) .066(3) -.023(3) .020(3) .000(2)
C19' .060(2) .087(3) .063(3) -.012(2) .022(2) .004(2)

loop_
_atom_site_label
_atom_site_fract_x
_atom_site_fract_y
_atom_site_fract_z
_atom_site_U_iso_or_equiv
_atom_site_thermal_displace_type
_atom_site_calc_flag
_atom_site_refinement_flags
_atom_site_occupancy
_atom_site_disorder_group
_atom_site_type_symbol
O1 .8566(2) .1989(2) .7363(2) .0831(8) Uani d . 1 . O
N1 .7881(2) .1019(2) .8038(2) .0572(7) Uani d . 1 . N
N2 .7227(2) .0797(2) .8537(2) .0578(7) Uani d . 1 . N
C1 .7113(3) -.0014(2) .8501(2) .0544(8) Uani d . 1 . C
C2 .7683(3) -.0447(2) .7952(3) .0584(9) Uani d . 1 . C
C3 .8274(3) .0284(2) .7653(2) .0570(8) Uani d . 1 . C
C4 .8014(3) .1835(2) .7835(2) .0659(9) Uani d . 1 . C
C5 .7459(6) .2511(3) .8202(4) .0879(14) Uani d . 1 . C
C6 .6479(3) -.0436(2) .8969(2) .0585(9) Uani d . 1 . C
C7 .6383(3) -.1270(2) .9021(2) .0586(9) Uani d . 1 . C
C8 .5745(3) -.1732(2) .9478(2) .0601(9) Uani d . 1 . C
C9 .5020(4) -.1345(3) .9838(3) .0921(15) Uani d . 1 . C
C10 .4433(5) -.1809(3) 1.0258(3) .108(2) Uani d . 1 . C
C11 .4539(4) -.2669(3) 1.0323(3) .0919(14) Uani d . 1 . C
C12 .5244(4) -.3065(3) .9969(3) .0829(12) Uani d . 1 . C
C13 .5836(3) -.2607(2) .9547(2) .0674(10) Uani d . 1 . C
C14 .9518(3) .0212(2) .7938(2) .0518(8) Uani d . 1 . C
C15 1.0096(3) .0075(2) .8765(2) .0636(9) Uani d . 1 . C
C16 1.1227(3) -.0013(3) .9027(3) .0819(12) Uani d . 1 . C
C17 1.1792(4) .0044(3) .8447(3) .0931(14) Uani d . 1 . C
C18 1.1241(4) .0186(4) .7628(4) .110(2) Uani d . 1 . C
C19 1.0106(4) .0274(3) .7370(3) .0872(13) Uani d . 1 . C
O1' .7729(2) .4922(2) .4546(2) .0810(8) Uani d . 1 . O
N1' .6954(2) .3887(2) .5084(2) .0564(7) Uani d . 1 . N
N2' .6225(2) .3603(2) .5509(2) .0559(7) Uani d . 1 . N
C1' .6388(2) .2804(2) .5644(2) .0527(8) Uani d . 1 . C
C2' .7330(3) .2457(3) .5373(3) .0628(10) Uani d . 1 . C
C3' .7614(3) .3198(2) .4879(2) .0564(8) Uani d . 1 . C
C4' .7092(3) .4722(2) .4942(2) .0617(9) Uani d . 1 . C
C5' .6461(4) .5355(3) .5282(4) .0800(12) Uani d . 1 . C
C6' .5727(3) .2302(2) .6033(2) .0548(8) Uani d . 1 . C
C7' .5792(3) .1461(2) .6084(2) .0545(8) Uani d . 1 . C
C8' .5171(2) .0890(2) .6469(2) .0535(8) Uani d . 1 . C
C9' .4588(3) .1178(2) .6995(2) .0675(10) Uani d . 1 . C
C10' .4030(3) .0618(3) .7354(3) .0850(13) Uani d . 1 . C
C11' .4039(3) -.0235(3) .7188(3) .0842(13) Uani d . 1 . C
C12' .4607(3) -.0529(3) .6668(3) .0785(12) Uani d . 1 . C
C13' .5175(3) .0029(2) .6312(2) .0652(10) Uani d . 1 . C
C14' .7323(3) .2994(2) .3957(2) .0544(8) Uani d . 1 . C
C15' .8099(4) .2614(2) .3645(3) .0721(11) Uani d . 1 . C
C16' .7811(5) .2318(3) .2825(3) .0852(13) Uani d . 1 . C
C17' .6755(5) .2409(3) .2310(3) .0875(14) Uani d . 1 . C
C18' .5983(4) .2801(3) .2602(3) .0847(13) Uani d . 1 . C
C19' .6258(3) .3087(3) .3418(2) .0693(10) Uani d . 1 . C
H2A .821(3) -.089(2) .8256(19) .069(10) Uiso d . 1 . H
H2B .715(3) -.069(2) .747(2) .080(12) Uiso d . 1 . H
H3 .802(2) .0353(17) .7045(19) .057(9) Uiso d . 1 . H
H5A .764(5) .300(4) .800(4) .18(3) Uiso d . 1 . H
H5B .674(6) .251(4) .802(4) .21(4) Uiso d . 1 . H
H5C .761(5) .248(4) .880(4) .18(3) Uiso d . 1 . H
H6 .615(3) -.007(2) .927(2) .072(10) Uiso d . 1 . H
H7 .678(2) -.1630(18) .8744(17) .055(9) Uiso d . 1 . H
H9 .492(3) -.075(2) .977(2) .089(12) Uiso d . 1 . H
H10 .390(4) -.156(3) 1.046(3) .126(17) Uiso d . 1 . H
H11 .413(3) -.301(3) 1.064(3) .116(15) Uiso d . 1 . H
H12 .531(3) -.372(3) .999(2) .115(14) Uiso d . 1 . H
H13 .629(3) -.291(2) .928(2) .080(12) Uiso d . 1 . H
H15 .969(3) .005(2) .917(2) .080(11) Uiso d . 1 . H
H16 1.158(3) -.008(3) .961(3) .108(15) Uiso d . 1 . H
H17 1.255(4) -.003(3) .864(3) .109(15) Uiso d . 1 . H
H18 1.161(4) .026(3) .722(3) .150(19) Uiso d . 1 . H
H19 .971(3) .040(2) .681(2) .092(13) Uiso d . 1 . H
H2A' .713(3) .194(2) .504(2) .074(11) Uiso d . 1 . H
H2B' .794(3) .231(2) .588(2) .081(12) Uiso d . 1 . H
H3' .840(3) .3353(19) .5083(18) .068(10) Uiso d . 1 . H
H5A' .695(4) .576(3) .559(3) .110(16) Uiso d . 1 . H
H5B' .605(4) .511(3) .566(3) .139(18) Uiso d . 1 . H
H5C' .604(5) .570(4) .488(4) .20(3) Uiso d . 1 . H
H6' .524(2) .2611(17) .6264(17) .051(8) Uiso d . 1 . H
H7' .627(2) .1155(18) .5813(18) .064(9) Uiso d . 1 . H
H9' .458(2) .179(2) .7090(18) .065(9) Uiso d . 1 . H
H10' .367(3) .082(2) .774(2) .097(13) Uiso d . 1 . H
H11' .370(3) -.063(2) .749(2) .092(12) Uiso d . 1 . H
H12' .463(3) -.110(2) .6548(19) .072(11) Uiso d . 1 . H
H13' .555(3) -.017(2) .591(2) .083(12) Uiso d . 1 . H
H15' .881(3) .251(2) .402(2) .072(11) Uiso d . 1 . H
H16' .837(3) .204(2) .265(2) .101(14) Uiso d . 1 . H
H17' .658(3) .222(3) .175(3) .110(15) Uiso d . 1 . H
H18' .521(4) .292(3) .222(3) .120(16) Uiso d . 1 . H
H19' .573(3) .337(2) .363(2) .085(12) Uiso d . 1 . H

loop_
_atom_type_symbol
_atom_type_description
_atom_type_scat_dispersion_real
_atom_type_scat_dispersion_imag
_atom_type_scat_source
C C 0.0033 0.0016 'International Tables Vol C Tables 4.2.6.8 and 6.1.1.4'
H H 0.0000 0.0000 'International Tables Vol C Tables 4.2.6.8 and 6.1.1.4'
N N 0.0061 0.0033 'International Tables Vol C Tables 4.2.6.8 and 6.1.1.4'
O O 0.0106 0.0060 'International Tables Vol C Tables 4.2.6.8 and 6.1.1.4'

loop_
_geom_angle_atom_site_label_1
_geom_angle_atom_site_label_2
_geom_angle_atom_site_label_3
_geom_angle
_geom_angle_publ_flag
C4 N1 N2 122.2(3) yes
C4 N1 C3 123.4(3) yes
N2 N1 C3 113.7(2) yes
C1 N2 N1 107.6(3) yes
N2 C1 C6 120.5(3) yes
N2 C1 C2 114.5(3) yes
C6 C1 C2 125.0(3) yes
C1 C2 C3 103.3(3) yes
C1 C2 H2A 112.4(18) ?
C3 C2 H2A 112.0(18) ?
C1 C2 H2B 110.(2) ?
C3 C2 H2B 109.(2) ?
H2A C2 H2B 110.(3) ?
N1 C3 C14 112.3(3) yes
N1 C3 C2 100.7(3) yes
C14 C3 C2 114.1(3) yes
N1 C3 H3 108.2(17) ?
C14 C3 H3 108.9(17) ?
C2 C3 H3 112.3(17) ?
O1 C4 N1 119.2(3) yes
O1 C4 C5 123.3(4) yes
N1 C4 C5 117.5(4) yes
C4 C5 H5A 105.(4) ?
C4 C5 H5B 115.(4) ?
H5A C5 H5B 103.(5) ?
C4 C5 H5C 115.(4) ?
H5A C5 H5C 116.(5) ?
H5B C5 H5C 103.(5) ?
C7 C6 C1 124.8(3) yes
C7 C6 H6 121.(2) ?
C1 C6 H6 115.(2) ?
C6 C7 C8 127.2(3) yes
C6 C7 H7 118.6(17) ?
C8 C7 H7 114.2(17) ?
C9 C8 C13 116.9(3) yes
C9 C8 C7 123.5(3) yes
C13 C8 C7 119.6(3) yes
C10 C9 C8 121.3(4) yes
C10 C9 H9 121.(2) ?
C8 C9 H9 118.(2) ?
C11 C10 C9 120.8(4) yes
C11 C10 H10 117.(3) ?
C9 C10 H10 122.(3) ?
C12 C11 C10 118.9(4) yes
C12 C11 H11 120.(2) ?
C10 C11 H11 121.(2) ?
C11 C12 C13 120.7(4) yes
C11 C12 H12 120.(2) ?
C13 C12 H12 119.(2) ?
C12 C13 C8 121.3(4) yes
C12 C13 H13 119.(2) ?
C8 C13 H13 120.(2) ?
C15 C14 C19 117.9(3) yes
C15 C14 C3 121.3(3) yes
C19 C14 C3 120.8(3) yes
C14 C15 C16 121.7(3) yes
C14 C15 H15 118.(2) ?
C16 C15 H15 120.(2) ?
C17 C16 C15 119.3(4) yes
C17 C16 H16 123.(3) ?
C15 C16 H16 118.(3) ?
C18 C17 C16 120.1(5) yes
C18 C17 H17 123.(3) ?
C16 C17 H17 117.(3) ?
C17 C18 C19 120.2(4) yes
C17 C18 H18 122.(3) ?
C19 C18 H18 117.(3) ?
C14 C19 C18 120.8(4) yes
C14 C19 H19 118.(2) ?
C18 C19 H19 121.(2) ?
C4' N1' N2' 122.6(3) yes
C4' N1' C3' 124.2(3) yes
N2' N1' C3' 113.0(2) yes
C1' N2' N1' 107.9(3) yes
N2' C1' C6' 122.2(3) yes
N2' C1' C2' 113.8(3) yes
C6' C1' C2' 124.0(3) yes
C1' C2' C3' 102.8(3) yes
C1' C2' H2A' 112.8(19) ?
C3' C2' H2A' 112.9(19) ?
C1' C2' H2B' 108.6(19) ?
C3' C2' H2B' 113.(2) ?
H2A' C2' H2B' 107.(3) ?
N1' C3' C14' 114.5(3) yes
N1' C3' C2' 101.2(2) yes
C14' C3' C2' 111.1(3) yes
N1' C3' H3' 109.1(18) ?
C14' C3' H3' 108.3(17) ?
C2' C3' H3' 112.6(18) ?
O1' C4' N1' 118.8(3) yes
O1' C4' C5' 123.2(3) yes
N1' C4' C5' 118.0(3) yes
C4' C5' H5A' 109.(3) ?
C4' C5' H5B' 115.(3) ?
H5A' C5' H5B' 107.(4) ?
C4' C5' H5C' 113.(4) ?
H5A' C5' H5C' 98.(4) ?
H5B' C5' H5C' 113.(5) ?
C7' C6' C1' 122.9(3) yes
C7' C6' H6' 121.2(17) ?
C1' C6' H6' 115.9(17) ?
C6' C7' C8' 127.6(3) yes
C6' C7' H7' 119.6(17) ?
C8' C7' H7' 112.7(17) ?
C13' C8' C9' 118.3(3) yes
C13' C8' C7' 119.2(3) yes
C9' C8' C7' 122.5(3) yes
C10' C9' C8' 120.6(4) yes
C10' C9' H9' 122.0(18) ?
C8' C9' H9' 117.4(18) ?
C11' C10' C9' 120.3(4) yes
C11' C10' H10' 120.(2) ?
C9' C10' H10' 120.(2) ?
C12' C11' C10' 119.8(4) yes
C12' C11' H11' 121.(2) ?
C10' C11' H11' 119.(2) ?
C11' C12' C13' 120.1(4) yes
C11' C12' H12' 121.(2) ?
C13' C12' H12' 119.(2) ?
C12' C13' C8' 120.8(4) yes
C12' C13' H13' 121.(2) ?
C8' C13' H13' 118.(2) ?
C15' C14' C19' 117.9(4) yes
C15' C14' C3' 119.7(3) yes
C19' C14' C3' 122.0(3) yes
C14' C15' C16' 120.9(4) yes
C14' C15' H15' 118.(2) ?
C16' C15' H15' 121.(2) ?
C17' C16' C15' 120.0(5) yes
C17' C16' H16' 123.(2) ?
C15' C16' H16' 117.(2) ?
C16' C17' C18' 119.9(5) yes
C16' C17' H17' 119.(3) ?
C18' C17' H17' 121.(3) ?
C17' C18' C19' 120.4(5) yes
C17' C18' H18' 122.(2) ?
C19' C18' H18' 118.(2) ?
C18' C19' C14' 120.8(4) yes
C18' C19' H19' 121.(2) ?
C14' C19' H19' 118.(2) ?

loop_
_geom_bond_atom_site_label_1
_geom_bond_atom_site_label_2
_geom_bond_site_symmetry_2
_geom_bond_distance
_geom_bond_publ_flag
O1 C4 . 1.227(4) yes
N1 C4 . 1.355(4) yes
N1 N2 . 1.388(3) yes
N1 C3 . 1.485(4) yes
N2 C1 . 1.289(4) yes
C1 C6 . 1.444(4) yes
C1 C2 . 1.495(4) yes
C2 C3 . 1.540(4) yes
C2 H2A . .99(3) ?
C2 H2B . .96(3) ?
C3 C14 . 1.511(4) yes
C3 H3 . .97(3) ?
C4 C5 . 1.507(6) yes
C5 H5A . .89(6) ?
C5 H5B . .88(7) ?
C5 H5C . .95(6) ?
C6 C7 . 1.327(4) yes
C6 H6 . .95(3) ?
C7 C8 . 1.465(4) yes
C8 C13 . 1.387(5) yes
C7 H7 . .97(3) ?
C8 C9 . 1.386(5) yes
C9 C10 . 1.378(5) yes
C9 H9 . .94(4) ?
C10 C11 . 1.366(6) yes
C10 H10 . .93(4) ?
C11 C12 . 1.366(6) yes
C11 H11 . 1.00(4) ?
C12 C13 . 1.380(5) yes
C12 H12 . 1.03(4) ?
C13 H13 . .95(3) ?
C14 C15 . 1.367(4) yes
C14 C19 . 1.377(4) yes
C15 C16 . 1.376(5) yes
C15 H15 . .96(3) ?
C16 C17 . 1.372(6) yes
C16 H16 . .94(4) ?
C17 C18 . 1.352(6) yes
C17 H17 . .92(4) ?
C18 C19 . 1.380(6) yes
C18 H18 . .95(5) ?
C19 H19 . .94(4) ?
O1' C4' . 1.230(4) yes
N1' C4' . 1.360(4) yes
N1' N2' . 1.400(3) yes
N1' C3' . 1.475(4) yes
N2' C1' . 1.287(4) yes
C1' C6' . 1.443(4) yes
C1' C2' . 1.506(4) yes
C2' C3' . 1.537(4) yes
C2' H2A' . .98(3) ?
C2' H2B' . .98(3) ?
C3' C14' . 1.503(4) yes
C3' H3' . .99(3) ?
C4' C5' . 1.497(5) yes
C5' H5A' . .93(4) ?
C5' H5B' . 1.01(5) ?
C5' H5C' . .90(6) ?
C6' C7' . 1.331(4) yes
C6' H6' . .96(3) ?
C7' C8' . 1.468(4) yes
C7' H7' . .99(3) ?
C8' C13' . 1.384(4) yes
C8' C9' . 1.386(4) yes
C9' C10' . 1.378(5) yes
C9' H9' . .98(3) ?
C10' C11' . 1.375(6) yes
C10' H10' . .96(4) ?
C11' C12' . 1.367(5) yes
C11' H11' . .98(4) ?
C12' C13' . 1.381(5) yes
C12' H12' . .92(3) ?
C13' H13' . .99(3) ?
C14' C15' . 1.383(5) yes
C14' C19' . 1.385(4) yes
C15' C16' . 1.385(6) yes
C15' H15' . .94(3) ?
C16' C17' . 1.363(6) yes
C16' H16' . .95(4) ?
C17' C18' . 1.369(6) yes
C17' H17' . .94(4) ?
C18' C19' . 1.373(5) yes
C18' H18' . 1.01(4) ?
C19' H19' . .96(3) ?

loop_
_geom_torsion_atom_site_label_1
_geom_torsion_atom_site_label_2
_geom_torsion_atom_site_label_3
_geom_torsion_atom_site_label_4
_geom_torsion
_geom_torsion_publ_flag
C4 N1 N2 C1 169.4(3) ?
C3 N1 N2 C1 -2.0(4) ?
N1 N2 C1 C6 179.3(3) ?
N1 N2 C1 C2 -0.7(4) ?
N2 C1 C2 C3 2.9(4) ?
C6 C1 C2 C3 -177.1(3) ?
C4 N1 C3 C14 70.5(4) ?
N2 N1 C3 C14 -118.2(3) ?
C4 N1 C3 C2 -167.7(3) ?
N2 N1 C3 C2 3.6(4) ?
C1 C2 C3 N1 -3.5(3) ?
C1 C2 C3 C14 117.0(3) ?
N2 N1 C4 O1 -177.0(3) ?
C3 N1 C4 O1 -6.4(5) ?
N2 N1 C4 C5 2.5(5) ?
C3 N1 C4 C5 173.1(4) ?
N2 C1 C6 C7 -174.8(3) ?
C2 C1 C6 C7 5.1(6) ?
C1 C6 C7 C8 -179.4(3) ?
C6 C7 C8 C9 8.9(6) ?
C6 C7 C8 C13 -172.6(4) ?
C13 C8 C9 C10 1.1(7) ?
C7 C8 C9 C10 179.6(4) ?
C8 C9 C10 C11 -0.8(8) ?
C9 C10 C11 C12 0.4(8) ?
C10 C11 C12 C13 -0.4(7) ?
C11 C12 C13 C8 0.8(7) ?
C9 C8 C13 C12 -1.1(6) ?
C7 C8 C13 C12 -179.7(4) ?
N1 C3 C14 C15 62.8(4) yes
C2 C3 C14 C15 -50.9(4) yes
N1 C3 C14 C19 -117.9(4) yes
C2 C3 C14 C19 128.3(4) yes
C19 C14 C15 C16 -0.9(6) ?
C3 C14 C15 C16 178.3(4) ?
C14 C15 C16 C17 0.4(6) ?
C15 C16 C17 C18 0.1(8) ?
C16 C17 C18 C19 -0.1(8) ?
C15 C14 C19 C18 1.0(6) ?
C3 C14 C19 C18 -178.3(4) ?
C17 C18 C19 C14 -0.5(8) ?
C4' N1' N2' C1' -171.4(3) ?
C3' N1' N2' C1' 3.6(4) ?
N1' N2' C1' C6' -176.6(3) ?
N1' N2' C1' C2' 4.3(4) ?
N2' C1' C2' C3' -9.8(4) ?
C6' C1' C2' C3' 171.1(3) ?
C4' N1' C3' C14' -74.7(4) ?
N2' N1' C3' C14' 110.4(3) ?
C4' N1' C3' C2' 165.6(3) ?
N2' N1' C3' C2' -9.2(4) ?
C1' C2' C3' N1' 10.4(4) ?
C1' C2' C3' C14' -111.5(3) ?
N2' N1' C4' O1' -178.3(3) ?
C3' N1' C4' O1' 7.4(5) ?
N2' N1' C4' C5' 2.0(5) ?
C3' N1' C4' C5' -172.4(4) ?
N2' C1' C6' C7' 171.5(3) ?
C2' C1' C6' C7' -9.6(5) ?
C1' C6' C7' C8' 179.4(3) ?
C6' C7' C8' C13' 166.7(4) ?
C6' C7' C8' C9' -14.0(5) ?
C13' C8' C9' C10' 0.3(5) ?
C7' C8' C9' C10' -179.0(3) ?
C8' C9' C10' C11' -0.5(6) ?
C9' C10' C11' C12' 0.3(7) ?
C10' C11' C12' C13' 0.3(7) ?
C11' C12' C13' C8' -0.5(6) ?
C9' C8' C13' C12' 0.3(5) ?
C7' C8' C13' C12' 179.6(3) ?
N1' C3' C14' C15' 155.9(3) yes
C2' C3' C14' C15' -90.1(4) yes
N1' C3' C14' C19' -31.5(4) yes
C2' C3' C14' C19' 82.4(4) yes
C19' C14' C15' C16' -1.4(5) ?
C3' C14' C15' C16' 171.5(3) ?
C14' C15' C16' C17' 0.7(6) ?
C15' C16' C17' C18' 0.7(6) ?
C16' C17' C18' C19' -1.5(6) ?
C17' C18' C19' C14' 0.8(6) ?
C15' C14' C19' C18' 0.6(5) ?
C3' C14' C19' C18' -172.0(3) ?
